data_4121769
loop_
_publ_author_name
'Ikemoto, Koki'
'Inokuma, Yasuhide'
'Rissanen, Kari'
'Fujita, Makoto'

_publ_contact_author 'Makoto Fujita'
_publ_section_title
;
 X-ray Snapshot Observation of Palladium-Mediated Aromatic Bromination in
 a Porous Complex.
;
_journal_issue 19
_journal_name_full 'Journal of the American Chemical Society'
_journal_page_first 6892
_journal_page_last 6895
_journal_paper_doi 10.1021/ja502996h
_journal_volume 136
_journal_year 2014
_chemical_formula_sum 'C60.19 H44.78 I6 N15.59 O Pd S2 Zn3'
_chemical_formula_weight 2130.50
_chemical_name_systematic
; 
 ? 
;
_space_group_crystal_system orthorhombic
_space_group_IT_number 61
_space_group_name_Hall '-P 2ac 2ab'
_space_group_name_H-M_alt 'P b c a'
_symmetry_space_group_name_Hall '-P 2ac 2ab'
_symmetry_space_group_name_H-M 'P b c a'
_atom_sites_solution_hydrogens geom
_audit_creation_method SHELXL-2013
_cell_angle_alpha 90
_cell_angle_beta 90
_cell_angle_gamma 90
_cell_formula_units_Z 8
_cell_length_a 27.774(3)
_cell_length_b 13.8933(16)
_cell_length_c 44.585(5)
_cell_measurement_reflns_used 7566
_cell_measurement_temperature 90(2)
_cell_measurement_theta_max 23.34
_cell_measurement_theta_min 2.45
_cell_volume 17204(3)
_computing_cell_refinement 'Bruker SMART'
_computing_data_collection 'Bruker SMART'
_computing_data_reduction 'Bruker SAINT'
_computing_molecular_graphics 'Bruker SHELXTL'
_computing_publication_material 'Bruker SHELXTL'
_computing_structure_refinement 'SHELXL-2013 (Sheldrick, 2013)'
_computing_structure_solution 'Bruker SHELXTL'
_diffrn_ambient_temperature 90(2)
_diffrn_measured_fraction_theta_full 0.999
_diffrn_measured_fraction_theta_max 0.994
_diffrn_measurement_device_type 'CCD area detector'
_diffrn_measurement_method 'phi and omega scans'
_diffrn_radiation_type MoK\a
_diffrn_radiation_wavelength 0.71073
_diffrn_reflns_av_R_equivalents 0.0619
_diffrn_reflns_av_unetI/netI 0.0417
_diffrn_reflns_Laue_measured_fraction_full 0.999
_diffrn_reflns_Laue_measured_fraction_max 0.994
_diffrn_reflns_limit_h_max 35
_diffrn_reflns_limit_h_min -35
_diffrn_reflns_limit_k_max 17
_diffrn_reflns_limit_k_min -17
_diffrn_reflns_limit_l_max 56
_diffrn_reflns_limit_l_min -57
_diffrn_reflns_number 182442
_diffrn_reflns_point_group_measured_fraction_full 0.999
_diffrn_reflns_point_group_measured_fraction_max 0.994
_diffrn_reflns_theta_full 25.242
_diffrn_reflns_theta_max 27.272
_diffrn_reflns_theta_min 1.466
_exptl_absorpt_coefficient_mu 3.276
_exptl_absorpt_correction_T_max 0.8534
_exptl_absorpt_correction_T_min 0.6754
_exptl_absorpt_correction_type empirical
_exptl_absorpt_process_details SADABS
_exptl_crystal_colour yellow
_exptl_crystal_density_diffrn 1.645
_exptl_crystal_density_meas ?
_exptl_crystal_density_method 'not measured'
_exptl_crystal_description prism
_exptl_crystal_F_000 8073
_exptl_crystal_size_max 0.130
_exptl_crystal_size_mid 0.050
_exptl_crystal_size_min 0.050
_exptl_transmission_factor_max 0.7455
_exptl_transmission_factor_min 0.6518
_platon_squeeze_details
;
;
_refine_diff_density_max 1.931
_refine_diff_density_min -1.754
_refine_diff_density_rms 0.169
_refine_ls_extinction_method none
_refine_ls_goodness_of_fit_ref 0.874
_refine_ls_hydrogen_treatment constr
_refine_ls_matrix_type full
_refine_ls_number_parameters 1011
_refine_ls_number_reflns 19203
_refine_ls_number_restraints 479
_refine_ls_restrained_S_all 0.870
_refine_ls_R_factor_all 0.1130
_refine_ls_R_factor_gt 0.0754
_refine_ls_shift/su_max 0.001
_refine_ls_shift/su_mean 0.000
_refine_ls_structure_factor_coef Fsqd
_refine_ls_weighting_details 'w=1/[\s^2^(Fo^2^)+(0.1059P)^2^+243.9696P] where P=(Fo^2^+2Fc^2^)/3'
_refine_ls_weighting_scheme calc
_refine_ls_wR_factor_gt 0.1915
_refine_ls_wR_factor_ref 0.2142
_reflns_Friedel_coverage 0.000
_reflns_number_gt 12699
_reflns_number_total 19203
_reflns_threshold_expression 'I > 2\s(I)'
_cod_data_source_file ja502996h_si_003.cif
_cod_data_source_block pbca
_cod_depositor_comments
;Adding full bibliography for 4121766--4121769.cif.

The following automatic conversions were performed:

'_exptl_crystal_density_meas' value 'not measured' was changed to '?'
- the value is perceived as not measured.

Automatic conversion script
Id: cif_fix_values 3008 2015-01-20 13:52:24Z robertas 
;
_cod_database_code 4121769
_shelx_space_group_comment
; 
The symmetry employed for this shelxl refinement is uniquely defined 
by the following loop, which should always be used as a source of 
symmetry information in preference to the above space-group names. 
They are only intended as comments. 
;
_shelx_estimated_absorpt_t_min 0.675
_shelx_estimated_absorpt_t_max 0.853
_shelxl_version_number 2013-4

loop_
_space_group_symop_operation_xyz
'x, y, z'
'-x+1/2, -y, z+1/2'
'-x, y+1/2, -z+1/2'
'x+1/2, -y+1/2, -z'
'-x, -y, -z'
'x-1/2, y, -z-1/2'
'x, -y-1/2, z-1/2'
'-x-1/2, y-1/2, z'

loop_
_atom_site_label
_atom_site_type_symbol
_atom_site_fract_x
_atom_site_fract_y
_atom_site_fract_z
_atom_site_U_iso_or_equiv
_atom_site_adp_type
_atom_site_occupancy
_atom_site_site_symmetry_order
_atom_site_calc_flag
_atom_site_refinement_flags_posn
_atom_site_refinement_flags_adp
_atom_site_refinement_flags_occupancy
_atom_site_disorder_assembly
_atom_site_disorder_group
C1X C -0.7405(3) -0.2240(8) 0.32279(17) 0.035(3) Uani 0.5941 1 d DG U P A 1
C2X C -0.7743(3) -0.2473(7) 0.3010(2) 0.054(4) Uani 0.5941 1 d DG U P A 1
C3X C -0.7592(4) -0.2742(7) 0.2724(2) 0.061(4) Uani 0.5941 1 d G U P A 1
H3XA H -0.7823 -0.2902 0.2575 0.073 Uiso 0.5941 1 calc R U P A 1
C4X C -0.7104(4) -0.2778(8) 0.26574(17) 0.056(4) Uani 0.5941 1 d G U P A 1
H4XA H -0.7001 -0.2962 0.2462 0.067 Uiso 0.5941 1 calc R U P A 1
C5X C -0.6766(3) -0.2545(8) 0.2876(2) 0.059(4) Uani 0.5941 1 d DG U P A 1
H5XA H -0.6432 -0.2569 0.2830 0.071 Uiso 0.5941 1 calc R U P A 1
C6X C -0.6917(3) -0.2276(7) 0.31609(19) 0.044(3) Uani 0.5941 1 d G U P A 1
C7X C -0.6565(4) -0.2025(12) 0.3412(2) 0.052(4) Uani 0.5941 1 d G U P A 1
C8X C -0.6070(5) -0.2050(11) 0.3363(3) 0.065(5) Uani 0.5941 1 d DG U P A 1
H8XA H -0.5948 -0.2194 0.3170 0.078 Uiso 0.5941 1 calc R U P A 1
C9X C -0.5755(3) -0.1866(12) 0.3599(4) 0.069(5) Uani 0.5941 1 d G U P A 1
H9XA H -0.5418 -0.1883 0.3566 0.083 Uiso 0.5941 1 calc R U P A 1
C10X C -0.5935(5) -0.1655(13) 0.3882(3) 0.073(5) Uani 0.5941 1 d G U P A 1
H10B H -0.5720 -0.1529 0.4043 0.088 Uiso 0.5941 1 calc R U P A 1
C11X C -0.6429(5) -0.1630(12) 0.3931(2) 0.060(5) Uani 0.5941 1 d DG U P A 1
H11B H -0.6552 -0.1487 0.4125 0.072 Uiso 0.5941 1 calc R U P A 1
C12X C -0.6744(3) -0.1815(12) 0.3695(3) 0.043(3) Uani 0.5941 1 d G U P A 1
C13X C -0.7277(3) -0.1771(7) 0.3754(2) 0.040(3) Uani 0.5941 1 d G U P A 1
C14X C -0.7490(4) -0.1511(7) 0.40239(17) 0.047(3) Uani 0.5941 1 d DG U P A 1
H14B H -0.7295 -0.1373 0.4194 0.056 Uiso 0.5941 1 calc R U P A 1
C15X C -0.7988(4) -0.1452(8) 0.40458(18) 0.060(4) Uani 0.5941 1 d G U P A 1
H15B H -0.8134 -0.1275 0.4231 0.072 Uiso 0.5941 1 calc R U P A 1
C16X C -0.8274(3) -0.1654(8) 0.3798(2) 0.059(4) Uani 0.5941 1 d G U P A 1
H16A H -0.8614 -0.1614 0.3813 0.071 Uiso 0.5941 1 calc R U P A 1
N1X N -0.8061(3) -0.1914(8) 0.35273(19) 0.053(3) Uani 0.5941 1 d DG U P A 1
C17X C -0.7563(3) -0.1972(7) 0.35053(16) 0.043(3) Uani 0.5941 1 d DG U P A 1
C18X C -0.9356(7) -0.251(2) 0.2957(4) 0.132(6) Uani 0.5941 1 d D U P A 1
C19X C -1.0192(10) -0.260(4) 0.3059(8) 0.203(16) Uani 0.5941 1 d D U P A 1
H19B H -1.0485 -0.2812 0.2957 0.304 Uiso 0.5941 1 calc R U P A 1
H19C H -1.0226 -0.1919 0.3116 0.304 Uiso 0.5941 1 calc R U P A 1
H19D H -1.0141 -0.2987 0.3239 0.304 Uiso 0.5941 1 calc R U P A 1
O1X O -0.9791(7) -0.270(2) 0.2863(5) 0.174(8) Uani 0.5941 1 d D U P A 1
Pd1X Pd -0.84267(7) -0.23027(10) 0.31616(4) 0.0744(5) Uani 0.5941 1 d D . P A 1
S1X S -0.9259(3) -0.2115(5) 0.33094(18) 0.113(3) Uani 0.5941 1 d D U P A 1
S2X S -0.8868(3) -0.2819(7) 0.27418(19) 0.132(3) Uani 0.5941 1 d D U P A 1
C1B C 0.2685(18) 0.721(3) 0.5773(10) 0.25(2) Uani 0.5941 1 d D U P B 1
H1BA H 0.2404 0.7295 0.5903 0.376 Uiso 0.5941 1 calc R U P B 1
H1BB H 0.2978 0.7187 0.5895 0.376 Uiso 0.5941 1 calc R U P B 1
H1BC H 0.2652 0.6605 0.5661 0.376 Uiso 0.5941 1 calc R U P B 1
C2B C 0.2715(12) 0.802(3) 0.5561(7) 0.162(16) Uani 0.5941 1 d D U P B 1
N1B N 0.2872(11) 0.848(3) 0.5369(7) 0.184(15) Uani 0.5941 1 d D U P B 1
C1D C 0.2963(12) 0.608(3) 0.4540(6) 0.189(19) Uani 0.5941 1 d D U P C 1
H1DA H 0.2630 0.6300 0.4517 0.283 Uiso 0.5941 1 calc R U P C 1
H1DB H 0.2965 0.5449 0.4639 0.283 Uiso 0.5941 1 calc R U P C 1
H1DC H 0.3114 0.6025 0.4342 0.283 Uiso 0.5941 1 calc R U P C 1
C2D C 0.3228(16) 0.676(3) 0.4720(8) 0.173(16) Uani 0.5941 1 d D U P C 1
N1D N 0.3407(16) 0.729(3) 0.4880(9) 0.223(19) Uani 0.5941 1 d D U P C 1
C1F C -0.7082(14) 0.063(3) 0.5062(9) 0.19(2) Uani 0.5941 1 d D U P D 1
H1FA H -0.7405 0.0883 0.5025 0.289 Uiso 0.5941 1 calc R U P D 1
H1FB H -0.6846 0.1150 0.5055 0.289 Uiso 0.5941 1 calc R U P D 1
H1FC H -0.7073 0.0321 0.5260 0.289 Uiso 0.5941 1 calc R U P D 1
C2F C -0.6965(8) -0.009(3) 0.4833(4) 0.104(10) Uani 0.5941 1 d D U P D 1
N1F N -0.6828(15) -0.067(3) 0.4673(13) 0.26(3) Uani 0.5941 1 d D U P D 1
C1Y C -0.7244(6) -0.1932(15) 0.3555(4) 0.091(7) Uani 0.4058 1 d DG U P E 2
C2Y C -0.7550(8) -0.1687(15) 0.3790(3) 0.097(8) Uani 0.4058 1 d DG U P E 2
C3Y C -0.8046(8) -0.1737(18) 0.3751(4) 0.098(8) Uani 0.4058 1 d G U P E 2
H3YA H -0.8255 -0.1570 0.3911 0.117 Uiso 0.4058 1 calc R U P E 2
C4Y C -0.8236(6) -0.2034(18) 0.3477(5) 0.101(8) Uani 0.4058 1 d G U P E 2
H4YA H -0.8575 -0.2068 0.3451 0.121 Uiso 0.4058 1 calc R U P E 2
C5Y C -0.7929(8) -0.2279(15) 0.3243(4) 0.092(7) Uani 0.4058 1 d DG U P E 2
H5YA H -0.8059 -0.2482 0.3056 0.111 Uiso 0.4058 1 calc R U P E 2
C6Y C -0.7434(8) -0.2229(15) 0.3282(3) 0.081(7) Uani 0.4058 1 d G U P E 2
C7Y C -0.7111(8) -0.2458(15) 0.3046(4) 0.084(6) Uani 0.4058 1 d G U P E 2
C8Y C -0.7260(6) -0.2737(16) 0.2761(5) 0.086(8) Uani 0.4058 1 d DG U P E 2
H8YA H -0.7594 -0.2780 0.2717 0.104 Uiso 0.4058 1 calc R U P E 2
C9Y C -0.6921(8) -0.2951(15) 0.2542(4) 0.104(8) Uani 0.4058 1 d G U P E 2
H9YA H -0.7023 -0.3142 0.2347 0.124 Uiso 0.4058 1 calc R U P E 2
C10Y C -0.6433(7) -0.2888(14) 0.2607(4) 0.104(8) Uani 0.4058 1 d G U P E 2
H10C H -0.6201 -0.3034 0.2457 0.125 Uiso 0.4058 1 calc R U P E 2
C11Y C -0.6284(7) -0.2609(12) 0.2892(5) 0.074(6) Uani 0.4058 1 d DG U P E 2
H11C H -0.5950 -0.2566 0.2936 0.089 Uiso 0.4058 1 calc R U P E 2
C12Y C -0.6623(9) -0.2395(13) 0.3111(4) 0.089(6) Uani 0.4058 1 d G U P E 2
C13Y C -0.6405(7) -0.209(2) 0.3406(4) 0.086(7) Uani 0.4058 1 d G U P E 2
C14Y C -0.5922(6) -0.1997(19) 0.3482(4) 0.076(7) Uani 0.4058 1 d DG U P E 2
H14C H -0.5679 -0.2125 0.3337 0.091 Uiso 0.4058 1 calc R U P E 2
C15Y C -0.5793(6) -0.1717(19) 0.3771(5) 0.080(8) Uani 0.4058 1 d G U P E 2
H15C H -0.5463 -0.1654 0.3823 0.096 Uiso 0.4058 1 calc R U P E 2
C16Y C -0.6148(9) -0.1530(19) 0.3983(3) 0.085(8) Uani 0.4058 1 d G U P E 2
H16B H -0.6060 -0.1338 0.4180 0.102 Uiso 0.4058 1 calc R U P E 2
N1Y N -0.6631(8) -0.1621(19) 0.3906(4) 0.086(8) Uani 0.4058 1 d DG U P E 2
C17Y C -0.6759(5) -0.190(2) 0.3618(5) 0.078(7) Uani 0.4058 1 d DG U P E 2
Pd1Y Pd -0.72022(15) -0.1259(2) 0.41641(9) 0.1136(12) Uani 0.4058 1 d D . P E 2
S1Y S -0.6826(5) -0.0544(8) 0.4632(2) 0.084(4) Uani 0.4058 1 d D . P E 2
S2Y S -0.7847(5) -0.0767(12) 0.4449(3) 0.148(6) Uani 0.4058 1 d D . P E 2
C18Y C -0.7428(7) -0.038(3) 0.4704(6) 0.113(13) Uani 0.4058 1 d D U P E 2
C19Y C -0.7204(9) 0.038(3) 0.5145(6) 0.085(13) Uani 0.4058 1 d D U P E 2
H19E H -0.7349 0.0624 0.5330 0.128 Uiso 0.4058 1 calc R U P E 2
H19F H -0.7055 0.0907 0.5034 0.128 Uiso 0.4058 1 calc R U P E 2
H19G H -0.6959 -0.0105 0.5195 0.128 Uiso 0.4058 1 calc R U P E 2
O1Y O -0.7560(9) -0.005(3) 0.4968(6) 0.192(17) Uani 0.4058 1 d D U P E 2
C1A C 0.1941(7) 0.9588(14) 0.6027(4) 0.032(4) Uani 0.4058 1 d D U P F 2
H1AC H 0.1923 1.0058 0.6191 0.048 Uiso 0.4058 1 calc R U P F 2
H1AB H 0.2256 0.9270 0.6031 0.048 Uiso 0.4058 1 calc R U P F 2
H1AA H 0.1686 0.9106 0.6053 0.048 Uiso 0.4058 1 calc R U P F 2
C2A C 0.1877(7) 1.0074(15) 0.5744(4) 0.043(5) Uani 0.4058 1 d D U P F 2
N1A N 0.1829(8) 1.0466(18) 0.5520(4) 0.075(7) Uani 0.4058 1 d D U P F 2
C1E C 0.1386(12) 0.894(3) 0.4986(9) 0.116(15) Uani 0.4058 1 d D U P G 2
H1EA H 0.1543 0.9568 0.5017 0.173 Uiso 0.4058 1 calc R U P G 2
H1EB H 0.1036 0.9023 0.5001 0.173 Uiso 0.4058 1 calc R U P G 2
H1EC H 0.1469 0.8694 0.4788 0.173 Uiso 0.4058 1 calc R U P G 2
C2E C 0.1548(13) 0.827(3) 0.5214(9) 0.108(15) Uani 0.4058 1 d D U P G 2
N1E N 0.1632(12) 0.772(3) 0.5396(9) 0.121(13) Uani 0.4058 1 d D U P G 2
Zn1 Zn 0.25844(4) 0.32326(7) 0.18005(2) 0.0450(3) Uani 1 1 d . . . . .
Zn2 Zn 0.52501(4) 0.62037(7) 0.41474(3) 0.0456(3) Uani 1 1 d . . . . .
Zn3 Zn 0.04854(4) 0.64696(8) 0.41340(2) 0.0440(2) Uani 1 1 d . . . . .
I1 I 0.16846(3) 0.32309(7) 0.16770(2) 0.0777(3) Uani 1 1 d . . . . .
I2 I 0.30023(3) 0.16057(4) 0.18576(2) 0.0630(2) Uani 1 1 d . . . . .
I3 I 0.57558(3) 0.70797(7) 0.37588(3) 0.1011(4) Uani 1 1 d . . . . .
I4 I 0.50552(3) 0.69580(5) 0.46582(2) 0.0626(2) Uani 1 1 d . . . . .
I5 I -0.01689(2) 0.56306(6) 0.38314(2) 0.0649(2) Uani 1 1 d . . . . .
I6 I 0.05705(3) 0.82852(5) 0.42067(2) 0.0783(3) Uani 1 1 d . . . . .
C1 C 0.2318(4) 0.4377(6) 0.23299(18) 0.043(2) Uani 1 1 d . . . . .
H1A H 0.2014 0.4386 0.2232 0.051 Uiso 1 1 calc R U . . .
C2 C 0.2356(3) 0.4752(6) 0.26143(19) 0.042(2) Uani 1 1 d . . . . .
H2A H 0.2079 0.4998 0.2713 0.050 Uiso 1 1 calc R U . . .
C3 C 0.2802(3) 0.4768(5) 0.27561(17) 0.0348(18) Uani 1 1 d . . . . .
C4 C 0.3196(4) 0.4433(7) 0.2600(2) 0.047(2) Uani 1 1 d . . . . .
H4A H 0.3509 0.4465 0.2685 0.057 Uiso 1 1 calc R U . . .
C5 C 0.3126(4) 0.4047(8) 0.2317(2) 0.054(2) Uani 1 1 d . . . . .
H5A H 0.3396 0.3804 0.2211 0.065 Uiso 1 1 calc R U . . .
C6 C 0.4595(3) 0.5649(7) 0.36444(19) 0.044(2) Uani 1 1 d . . . . .
H6A H 0.4891 0.5593 0.3539 0.052 Uiso 1 1 calc R U . . .
C7 C 0.4176(3) 0.5492(7) 0.3493(2) 0.045(2) Uani 1 1 d . . . . .
H7A H 0.4186 0.5312 0.3288 0.054 Uiso 1 1 calc R U . . .
C8 C 0.3732(3) 0.5594(5) 0.36376(18) 0.0366(18) Uani 1 1 d . . . . .
C9 C 0.3752(3) 0.5817(6) 0.3940(2) 0.0412(19) Uani 1 1 d . . . . .
H9A H 0.3462 0.5873 0.4052 0.049 Uiso 1 1 calc R U . . .
C10 C 0.4188(3) 0.5960(6) 0.40824(18) 0.0396(19) Uani 1 1 d . . . . .
H10A H 0.4189 0.6120 0.4290 0.047 Uiso 1 1 calc R U . . .
C11 C 0.1553(3) 0.6150(6) 0.40908(19) 0.0388(18) Uani 1 1 d . . . . .
H11A H 0.1550 0.6375 0.4292 0.047 Uiso 1 1 calc R U . . .
C12 C 0.1987(3) 0.5964(6) 0.39592(19) 0.0406(19) Uani 1 1 d . . . . .
H12A H 0.2277 0.6030 0.4071 0.049 Uiso 1 1 calc R U . . .
C13 C 0.2002(3) 0.5678(5) 0.36629(17) 0.0313(16) Uani 1 1 d . . . . .
C14 C 0.1563(3) 0.5551(6) 0.35135(18) 0.0367(18) Uani 1 1 d . . . . .
H14A H 0.1555 0.5344 0.3310 0.044 Uiso 1 1 calc R U . . .
C15 C 0.1145(3) 0.5730(6) 0.36660(19) 0.0391(19) Uani 1 1 d . . . . .
H15A H 0.0848 0.5635 0.3564 0.047 Uiso 1 1 calc R U . . .
C16 C 0.2843(3) 0.5096(5) 0.30744(17) 0.0340(17) Uani 1 1 d . . . . .
C17 C 0.3276(3) 0.5471(5) 0.34845(18) 0.0350(17) Uani 1 1 d . . . . .
C18 C 0.2457(3) 0.5513(5) 0.35017(16) 0.0306(16) Uani 1 1 d . . . . .
C19 C 0.0441(3) 0.4900(7) 0.4587(2) 0.045(2) Uani 1 1 d . . . . .
H19A H 0.0295 0.4557 0.4427 0.054 Uiso 1 1 calc R U . . .
C20 C 0.0558(3) 0.4419(6) 0.4851(2) 0.0416(19) Uani 1 1 d . . . . .
H20A H 0.0493 0.3751 0.4870 0.050 Uiso 1 1 calc R U . . .
C21 C 0.0766(3) 0.4903(6) 0.50806(17) 0.0349(17) Uani 1 1 d . . . . .
C22 C 0.0839(3) 0.5892(6) 0.5054(2) 0.046(2) Uani 1 1 d . . . . .
H22A H 0.0970 0.6255 0.5215 0.056 Uiso 1 1 calc R U . . .
C23 C 0.0717(3) 0.6321(6) 0.4790(2) 0.043(2) Uani 1 1 d . . . . .
H23A H 0.0766 0.6996 0.4772 0.051 Uiso 1 1 calc R U . . .
C24 C 0.1889(6) 0.6389(7) 0.6240(3) 0.083(5) Uani 1 1 d . . . . .
H24A H 0.1927 0.7066 0.6222 0.100 Uiso 1 1 calc R U . . .
C25 C 0.1667(6) 0.5909(7) 0.6009(3) 0.084(5) Uani 1 1 d . . . . .
H25A H 0.1572 0.6239 0.5832 0.100 Uiso 1 1 calc R U . . .
C26 C 0.1585(3) 0.4933(6) 0.60404(19) 0.0375(18) Uani 1 1 d . . . . .
C27 C 0.1729(4) 0.4497(6) 0.6295(2) 0.050(2) Uani 1 1 d . . . . .
H27A H 0.1672 0.3830 0.6326 0.060 Uiso 1 1 calc R U . . .
C28 C 0.1964(4) 0.5043(6) 0.65119(19) 0.049(2) Uani 1 1 d . . . . .
H28A H 0.2065 0.4727 0.6690 0.058 Uiso 1 1 calc R U . . .
C29 C 0.0736(3) 0.0649(6) 0.5998(2) 0.0421(19) Uani 1 1 d . . . . .
H29A H 0.0761 0.0364 0.6191 0.051 Uiso 1 1 calc R U . . .
C30 C 0.0892(3) 0.1587(6) 0.5958(2) 0.047(2) Uani 1 1 d . . . . .
H30A H 0.1025 0.1939 0.6121 0.057 Uiso 1 1 calc R U . . .
C31 C 0.0851(3) 0.2003(6) 0.5679(2) 0.043(2) Uani 1 1 d . . . . .
C32 C 0.0653(4) 0.1476(6) 0.5444(2) 0.048(2) Uani 1 1 d . . . . .
H32A H 0.0618 0.1753 0.5250 0.058 Uiso 1 1 calc R U . . .
C33 C 0.0512(4) 0.0552(7) 0.5498(2) 0.051(2) Uani 1 1 d . . . . .
H33A H 0.0380 0.0188 0.5338 0.061 Uiso 1 1 calc R U . . .
C34 C 0.0928(3) 0.4399(6) 0.5356(2) 0.0403(19) Uani 1 1 d . . . . .
C35 C 0.1324(3) 0.4390(6) 0.57956(18) 0.0373(18) Uani 1 1 d . . . . .
C36 C 0.0988(3) 0.3033(6) 0.5631(2) 0.043(2) Uani 1 1 d . . . . .
N1 N 0.2693(3) 0.4005(5) 0.21880(14) 0.0404(17) Uani 1 1 d . . . . .
N2 N 0.4607(3) 0.5880(5) 0.39394(17) 0.0401(16) Uani 1 1 d . . . . .
N3 N 0.1133(3) 0.6032(5) 0.39507(15) 0.0365(15) Uani 1 1 d . . . . .
N4 N 0.3276(3) 0.5209(4) 0.31940(14) 0.0355(15) Uani 1 1 d . . . . .
N5 N 0.2875(2) 0.5642(4) 0.36446(14) 0.0332(14) Uani 1 1 d . . . . .
N6 N 0.2424(3) 0.5235(4) 0.32123(14) 0.0330(14) Uani 1 1 d . . . . .
N7 N 0.0533(3) 0.5850(5) 0.45551(15) 0.0380(15) Uani 1 1 d . . . . .
N8 N 0.2056(3) 0.5971(5) 0.64862(15) 0.0420(17) Uani 1 1 d . . . . .
N9 N 0.0550(3) 0.0131(5) 0.57710(17) 0.0421(17) Uani 1 1 d . . . . .
N10 N 0.1182(3) 0.4908(5) 0.55616(15) 0.0395(16) Uani 1 1 d . . . . .
N11 N 0.1244(3) 0.3464(5) 0.58441(16) 0.0404(16) Uani 1 1 d . . . . .
N12 N 0.0816(3) 0.3467(5) 0.53802(15) 0.0397(16) Uani 1 1 d . . . . .

loop_
_atom_site_aniso_label
_atom_site_aniso_U_11
_atom_site_aniso_U_22
_atom_site_aniso_U_33
_atom_site_aniso_U_23
_atom_site_aniso_U_13
_atom_site_aniso_U_12
C1X 0.051(5) 0.021(5) 0.035(4) 0.010(4) -0.005(4) 0.002(4)
C2X 0.103(9) 0.010(5) 0.048(7) 0.013(5) -0.021(7) -0.008(6)
C3X 0.106(10) 0.024(6) 0.053(8) 0.015(6) -0.020(8) -0.002(7)
C4X 0.108(10) 0.020(6) 0.040(7) 0.003(6) 0.002(8) 0.012(7)
C5X 0.105(10) 0.021(6) 0.053(8) 0.010(6) -0.003(8) 0.015(7)
C6X 0.084(8) 0.012(5) 0.037(6) 0.010(5) -0.004(6) 0.009(6)
C7X 0.070(9) 0.020(7) 0.066(8) 0.016(7) 0.006(7) 0.002(7)
C8X 0.080(11) 0.035(8) 0.079(11) 0.012(9) 0.008(10) 0.011(8)
C9X 0.074(11) 0.036(9) 0.097(13) 0.005(10) -0.026(10) 0.006(8)
C10X 0.089(12) 0.039(10) 0.092(12) 0.000(9) -0.037(11) -0.007(10)
C11X 0.085(11) 0.021(7) 0.075(10) 0.004(7) -0.026(9) 0.001(9)
C12X 0.071(8) 0.013(6) 0.045(7) 0.002(6) -0.027(7) -0.008(6)
C13X 0.060(8) 0.011(5) 0.049(7) 0.009(5) -0.006(7) -0.003(5)
C14X 0.048(6) 0.043(6) 0.049(6) 0.001(5) -0.028(6) -0.012(5)
C15X 0.087(10) 0.034(7) 0.058(8) 0.016(7) 0.011(8) 0.002(7)
C16X 0.073(10) 0.029(7) 0.076(10) 0.024(7) -0.002(8) -0.008(7)
N1X 0.070(8) 0.024(6) 0.066(8) 0.019(6) -0.010(7) -0.010(6)
C17X 0.059(8) 0.024(6) 0.047(7) 0.012(5) -0.004(6) 0.006(6)
C18X 0.135(12) 0.140(12) 0.121(11) 0.057(10) -0.065(10) -0.073(11)
C19X 0.18(3) 0.27(3) 0.16(3) 0.08(3) -0.02(3) -0.07(3)
O1X 0.163(16) 0.204(17) 0.154(16) 0.063(15) -0.047(13) -0.071(15)
Pd1X 0.1008(12) 0.0442(7) 0.0783(10) 0.0278(7) -0.0378(9) -0.0260(8)
S1X 0.129(6) 0.092(4) 0.120(5) 0.053(4) -0.052(5) -0.033(4)
S2X 0.146(7) 0.140(7) 0.112(6) 0.050(5) -0.065(5) -0.078(6)
C1B 0.22(4) 0.36(6) 0.17(4) 0.07(4) 0.02(3) -0.15(4)
C2B 0.18(3) 0.19(3) 0.12(2) 0.10(2) -0.11(2) -0.11(2)
N1B 0.16(3) 0.20(3) 0.19(3) 0.05(3) -0.11(3) -0.01(2)
C1D 0.13(3) 0.37(6) 0.074(18) 0.00(3) 0.022(17) -0.13(3)
C2D 0.15(3) 0.26(5) 0.10(2) 0.04(3) 0.01(2) -0.08(3)
N1D 0.25(4) 0.21(4) 0.21(4) -0.02(3) -0.14(3) -0.04(3)
C1F 0.13(3) 0.29(5) 0.15(4) 0.02(3) 0.04(2) -0.14(3)
C2F 0.055(13) 0.23(3) 0.028(9) -0.025(14) 0.026(9) -0.030(16)
N1F 0.09(3) 0.40(6) 0.29(5) -0.03(5) 0.07(3) -0.12(3)
C1Y 0.117(14) 0.038(10) 0.116(14) 0.039(11) -0.030(13) -0.001(11)
C2Y 0.109(16) 0.041(12) 0.141(17) 0.033(13) -0.038(15) 0.005(13)
C3Y 0.108(17) 0.042(12) 0.143(18) 0.033(14) -0.044(16) -0.004(13)
C4Y 0.109(17) 0.053(13) 0.142(18) 0.027(14) -0.030(15) -0.014(13)
C5Y 0.108(13) 0.050(10) 0.119(14) 0.034(11) -0.016(12) 0.002(11)
C6Y 0.114(12) 0.028(9) 0.101(11) 0.038(9) -0.029(10) 0.000(9)
C7Y 0.110(12) 0.039(9) 0.103(11) 0.041(9) -0.033(10) -0.013(9)
C8Y 0.108(14) 0.041(11) 0.110(14) 0.030(11) -0.014(12) -0.003(11)
C9Y 0.138(17) 0.046(12) 0.127(17) 0.043(13) -0.015(16) -0.012(14)
C10Y 0.131(17) 0.049(12) 0.132(17) 0.034(13) -0.009(16) -0.013(14)
C11Y 0.103(15) 0.026(9) 0.092(14) 0.036(10) -0.021(13) -0.026(11)
C12Y 0.121(14) 0.038(10) 0.109(13) 0.032(11) -0.042(12) -0.021(11)
C13Y 0.122(15) 0.034(11) 0.103(13) 0.025(11) -0.034(12) -0.014(12)
C14Y 0.119(17) 0.032(12) 0.077(15) 0.016(12) -0.036(14) 0.003(13)
C15Y 0.114(18) 0.036(13) 0.090(17) 0.013(13) -0.028(15) 0.000(13)
C16Y 0.117(18) 0.042(13) 0.096(16) 0.018(13) -0.031(15) -0.011(15)
N1Y 0.117(17) 0.039(11) 0.102(15) 0.023(12) -0.021(14) 0.015(13)
C17Y 0.117(14) 0.023(11) 0.095(14) 0.027(11) -0.039(12) -0.001(12)
Pd1Y 0.138(3) 0.083(2) 0.120(3) 0.0374(19) -0.024(2) -0.015(2)
S1Y 0.092(9) 0.094(7) 0.064(6) 0.027(5) -0.009(6) 0.004(6)
S2Y 0.126(10) 0.179(14) 0.139(11) 0.078(10) -0.039(9) -0.010(9)
C18Y 0.11(2) 0.14(3) 0.10(2) 0.00(2) 0.022(19) -0.01(2)
C19Y 0.020(12) 0.19(4) 0.049(16) -0.01(2) -0.018(12) 0.019(18)
O1Y 0.20(3) 0.21(3) 0.16(2) -0.01(2) 0.02(2) 0.00(2)
C1A 0.026(9) 0.044(10) 0.026(9) 0.016(8) -0.014(7) -0.010(8)
C2A 0.020(9) 0.046(12) 0.065(14) 0.003(11) 0.021(9) 0.009(8)
N1A 0.063(14) 0.080(16) 0.083(17) 0.017(13) 0.052(13) 0.029(12)
C1E 0.07(2) 0.15(4) 0.13(3) -0.05(3) 0.03(2) -0.07(2)
C2E 0.09(3) 0.13(3) 0.11(3) -0.02(2) 0.02(2) -0.08(3)
N1E 0.10(2) 0.11(3) 0.16(4) -0.01(2) 0.02(2) -0.07(2)
Zn1 0.0745(8) 0.0344(5) 0.0261(4) 0.0026(4) 0.0055(5) -0.0075(5)
Zn2 0.0356(5) 0.0325(5) 0.0688(7) -0.0043(5) 0.0014(5) 0.0019(4)
Zn3 0.0398(5) 0.0411(5) 0.0511(6) 0.0038(4) -0.0015(5) 0.0059(4)
I1 0.0814(6) 0.0828(6) 0.0690(5) -0.0284(4) -0.0188(4) -0.0031(4)
I2 0.1096(6) 0.0330(3) 0.0463(4) 0.0063(3) 0.0144(4) 0.0022(3)
I3 0.0693(6) 0.0754(6) 0.1587(10) 0.0365(6) 0.0390(6) -0.0054(5)
I4 0.0538(4) 0.0474(4) 0.0865(5) -0.0351(3) -0.0099(3) 0.0085(3)
I5 0.0427(3) 0.0847(5) 0.0672(5) -0.0129(4) -0.0049(3) 0.0010(3)
I6 0.0688(5) 0.0367(3) 0.1293(8) 0.0129(4) -0.0144(5) 0.0109(3)
C1 0.067(6) 0.033(4) 0.028(4) 0.007(3) 0.001(4) 0.005(4)
C2 0.061(6) 0.025(4) 0.039(4) 0.009(3) -0.003(4) 0.008(4)
C3 0.053(5) 0.020(3) 0.031(4) 0.006(3) 0.000(4) -0.001(3)
C4 0.055(6) 0.049(5) 0.038(5) -0.004(4) 0.004(4) -0.009(4)
C5 0.056(6) 0.062(6) 0.044(5) -0.007(4) 0.011(5) 0.003(5)
C6 0.041(5) 0.050(5) 0.039(5) 0.009(4) 0.009(4) 0.012(4)
C7 0.050(5) 0.049(5) 0.035(4) 0.000(4) 0.002(4) 0.009(4)
C8 0.052(5) 0.020(3) 0.038(4) 0.011(3) 0.010(4) 0.008(3)
C9 0.040(5) 0.035(4) 0.048(5) 0.006(4) 0.003(4) 0.010(4)
C10 0.049(5) 0.039(4) 0.031(4) -0.005(3) -0.001(4) 0.007(4)
C11 0.048(5) 0.034(4) 0.035(4) 0.000(3) 0.003(4) 0.000(4)
C12 0.051(5) 0.037(4) 0.034(4) 0.006(3) -0.009(4) 0.002(4)
C13 0.043(4) 0.019(3) 0.033(4) 0.007(3) -0.003(3) 0.003(3)
C14 0.046(5) 0.033(4) 0.031(4) 0.008(3) -0.004(4) -0.002(4)
C15 0.039(5) 0.038(4) 0.040(5) 0.007(4) -0.007(4) -0.002(4)
C16 0.049(5) 0.021(3) 0.033(4) 0.002(3) -0.001(4) 0.001(3)
C17 0.042(5) 0.025(4) 0.039(4) 0.010(3) 0.000(4) -0.004(3)
C18 0.045(4) 0.022(3) 0.025(3) 0.007(3) -0.003(3) -0.001(3)
C19 0.047(5) 0.047(5) 0.041(5) -0.015(4) 0.003(4) 0.002(4)
C20 0.047(5) 0.033(4) 0.044(5) 0.000(4) 0.002(4) -0.005(4)
C21 0.035(4) 0.039(4) 0.030(4) -0.005(3) 0.007(3) 0.001(3)
C22 0.057(6) 0.035(4) 0.047(5) -0.018(4) 0.000(4) 0.000(4)
C23 0.049(5) 0.032(4) 0.047(5) -0.004(4) 0.005(4) 0.003(4)
C24 0.161(13) 0.021(4) 0.067(7) -0.002(4) -0.059(8) -0.006(6)
C25 0.169(14) 0.025(4) 0.057(6) -0.004(4) -0.061(8) -0.002(6)
C26 0.045(5) 0.028(4) 0.040(4) -0.009(3) -0.002(4) 0.002(3)
C27 0.073(7) 0.030(4) 0.047(5) -0.002(4) 0.001(5) -0.010(4)
C28 0.082(7) 0.032(4) 0.032(4) -0.004(3) -0.016(4) 0.000(4)
C29 0.044(5) 0.040(5) 0.042(5) 0.003(4) -0.006(4) -0.002(4)
C30 0.046(5) 0.040(5) 0.056(6) -0.011(4) -0.008(4) -0.011(4)
C31 0.046(5) 0.029(4) 0.054(5) -0.011(4) 0.008(4) -0.002(4)
C32 0.070(6) 0.036(4) 0.038(5) -0.006(4) 0.006(4) -0.012(4)
C33 0.061(6) 0.045(5) 0.045(5) -0.012(4) -0.001(5) -0.004(5)
C34 0.036(4) 0.038(4) 0.047(5) -0.004(4) 0.011(4) -0.002(4)
C35 0.046(5) 0.034(4) 0.031(4) -0.009(3) 0.000(4) -0.002(4)
C36 0.047(5) 0.044(5) 0.039(5) -0.005(4) 0.005(4) -0.008(4)
N1 0.065(5) 0.034(4) 0.023(3) 0.003(3) 0.001(3) -0.005(3)
N2 0.041(4) 0.029(3) 0.050(4) 0.001(3) 0.003(3) 0.003(3)
N3 0.040(4) 0.038(4) 0.031(3) 0.004(3) -0.002(3) 0.000(3)
N4 0.055(4) 0.023(3) 0.029(3) 0.006(3) 0.001(3) -0.001(3)
N5 0.045(4) 0.021(3) 0.034(3) 0.006(3) 0.002(3) 0.006(3)
N6 0.050(4) 0.022(3) 0.027(3) 0.005(2) 0.001(3) 0.000(3)
N7 0.044(4) 0.034(3) 0.037(4) -0.006(3) 0.009(3) 0.004(3)
N8 0.068(5) 0.027(3) 0.031(4) 0.002(3) -0.006(3) 0.001(3)
N9 0.038(4) 0.038(4) 0.051(4) -0.003(3) -0.004(3) -0.005(3)
N10 0.047(4) 0.032(3) 0.039(4) -0.011(3) -0.006(3) 0.000(3)
N11 0.045(4) 0.033(4) 0.043(4) -0.005(3) -0.002(3) -0.001(3)
N12 0.051(4) 0.036(4) 0.032(4) -0.008(3) 0.003(3) -0.011(3)

loop_
_atom_type_symbol
_atom_type_description
_atom_type_scat_dispersion_real
_atom_type_scat_dispersion_imag
_atom_type_scat_source
C C 0.0033 0.0016 'International Tables Vol C Tables 4.2.6.8 and 6.1.1.4'
H H 0.0000 0.0000 'International Tables Vol C Tables 4.2.6.8 and 6.1.1.4'
N N 0.0061 0.0033 'International Tables Vol C Tables 4.2.6.8 and 6.1.1.4'
O O 0.0106 0.0060 'International Tables Vol C Tables 4.2.6.8 and 6.1.1.4'
S S 0.1246 0.1234 'International Tables Vol C Tables 4.2.6.8 and 6.1.1.4'
Zn Zn 0.2839 1.4301 'International Tables Vol C Tables 4.2.6.8 and 6.1.1.4'
Pd Pd -0.9988 1.0072 'International Tables Vol C Tables 4.2.6.8 and 6.1.1.4'
I I -0.4742 1.8119 'International Tables Vol C Tables 4.2.6.8 and 6.1.1.4'

loop_
_geom_angle_atom_site_label_1
_geom_angle_atom_site_label_2
_geom_angle_atom_site_label_3
_geom_angle
_geom_angle_site_symmetry_1
_geom_angle_site_symmetry_3
C17X C1X C2X 118.9(7) . .
C17X C1X C6X 121.1(7) . .
C2X C1X C6X 120.0 . .
C3X C2X C1X 120.0 . .
C3X C2X Pd1X 128.2(5) . .
C1X C2X Pd1X 111.7(5) . .
C2X C3X C4X 120.0 . .
C2X C3X H3XA 120.0 . .
C4X C3X H3XA 120.0 . .
C5X C4X C3X 120.0 . .
C5X C4X H4XA 120.0 . .
C3X C4X H4XA 120.0 . .
C6X C5X C4X 120.0 . .
C6X C5X H5XA 120.0 . .
C4X C5X H5XA 120.0 . .
C5X C6X C1X 120.0 . .
C5X C6X C7X 122.6(8) . .
C1X C6X C7X 117.4(8) . .
C8X C7X C12X 120.0 . .
C8X C7X C6X 120.9(9) . .
C12X C7X C6X 119.0(10) . .
C7X C8X C9X 120.0 . .
C7X C8X H8XA 120.0 . .
C9X C8X H8XA 120.0 . .
C10X C9X C8X 120.0 . .
C10X C9X H9XA 120.0 . .
C8X C9X H9XA 120.0 . .
C9X C10X C11X 120.0 . .
C9X C10X H10B 120.0 . .
C11X C10X H10B 120.0 . .
C10X C11X C12X 120.0 . .
C10X C11X H11B 120.0 . .
C12X C11X H11B 120.0 . .
C11X C12X C7X 120.0 . .
C11X C12X C13X 118.8(9) . .
C7X C12X C13X 121.2(9) . .
C14X C13X C17X 120.0 . .
C14X C13X C12X 125.4(8) . .
C17X C13X C12X 114.5(8) . .
C13X C14X C15X 120.0 . .
C13X C14X H14B 120.0 . .
C15X C14X H14B 120.0 . .
C14X C15X C16X 120.0 . .
C14X C15X H15B 120.0 . .
C16X C15X H15B 120.0 . .
N1X C16X C15X 120.0 . .
N1X C16X H16A 120.0 . .
C15X C16X H16A 120.0 . .
C17X N1X C16X 120.0 . .
C17X N1X Pd1X 115.7(6) . .
C16X N1X Pd1X 124.2(6) . .
C1X C17X N1X 113.5(7) . .
C1X C17X C13X 126.5(7) . .
N1X C17X C13X 120.0 . .
O1X C18X S1X 121.0(14) . .
O1X C18X S2X 119.8(15) . .
S1X C18X S2X 118.4(11) . .
O1X C19X H19B 109.5 . .
O1X C19X H19C 109.5 . .
H19B C19X H19C 109.5 . .
O1X C19X H19D 109.5 . .
H19B C19X H19D 109.5 . .
H19C C19X H19D 109.5 . .
C18X O1X C19X 120(2) . .
N1X Pd1X C2X 80.1(4) . .
N1X Pd1X S2X 177.6(4) . .
C2X Pd1X S2X 100.7(4) . .
N1X Pd1X S1X 103.6(4) . .
C2X Pd1X S1X 176.2(3) . .
S2X Pd1X S1X 75.6(3) . .
C18X S1X Pd1X 82.2(7) . .
C18X S2X Pd1X 83.7(7) . .
C2B C1B H1BA 109.5 . .
C2B C1B H1BB 109.5 . .
H1BA C1B H1BB 109.5 . .
C2B C1B H1BC 109.5 . .
H1BA C1B H1BC 109.5 . .
H1BB C1B H1BC 109.5 . .
N1B C2B C1B 157(5) . .
C2D C1D H1DA 109.5 . .
C2D C1D H1DB 109.5 . .
H1DA C1D H1DB 109.5 . .
C2D C1D H1DC 109.5 . .
H1DA C1D H1DC 109.5 . .
H1DB C1D H1DC 109.5 . .
N1D C2D C1D 174(5) . .
C2F C1F H1FA 109.5 . .
C2F C1F H1FB 109.5 . .
H1FA C1F H1FB 109.5 . .
C2F C1F H1FC 109.5 . .
H1FA C1F H1FC 109.5 . .
H1FB C1F H1FC 109.5 . .
N1F C2F C1F 172(5) . .
C17Y C1Y C2Y 116.0(15) . .
C17Y C1Y C6Y 124.0(15) . .
C2Y C1Y C6Y 120.0 . .
C3Y C2Y C1Y 120.0 . .
C3Y C2Y Pd1Y 126.3(11) . .
C1Y C2Y Pd1Y 113.7(11) . .
C4Y C3Y C2Y 120.0 . .
C4Y C3Y H3YA 120.0 . .
C2Y C3Y H3YA 120.0 . .
C3Y C4Y C5Y 120.0 . .
C3Y C4Y H4YA 120.0 . .
C5Y C4Y H4YA 120.0 . .
C4Y C5Y C6Y 120.0 . .
C4Y C5Y H5YA 120.0 . .
C6Y C5Y H5YA 120.0 . .
C5Y C6Y C1Y 120.0 . .
C5Y C6Y C7Y 121.5(17) . .
C1Y C6Y C7Y 118.5(17) . .
C8Y C7Y C12Y 120.0 . .
C8Y C7Y C6Y 123.5(19) . .
C12Y C7Y C6Y 116.5(19) . .
C9Y C8Y C7Y 120.0 . .
C9Y C8Y H8YA 120.0 . .
C7Y C8Y H8YA 120.0 . .
C8Y C9Y C10Y 120.0 . .
C8Y C9Y H9YA 120.0 . .
C10Y C9Y H9YA 120.0 . .
C11Y C10Y C9Y 120.0 . .
C11Y C10Y H10C 120.0 . .
C9Y C10Y H10C 120.0 . .
C12Y C11Y C10Y 120.0 . .
C12Y C11Y H11C 120.0 . .
C10Y C11Y H11C 120.0 . .
C11Y C12Y C7Y 120.0 . .
C11Y C12Y C13Y 113.7(18) . .
C7Y C12Y C13Y 126.3(18) . .
C14Y C13Y C17Y 120.0 . .
C14Y C13Y C12Y 128.8(17) . .
C17Y C13Y C12Y 111.2(17) . .
C13Y C14Y C15Y 120.0 . .
C13Y C14Y H14C 120.0 . .
C15Y C14Y H14C 120.0 . .
C16Y C15Y C14Y 120.0 . .
C16Y C15Y H15C 120.0 . .
C14Y C15Y H15C 120.0 . .
C15Y C16Y N1Y 120.0 . .
C15Y C16Y H16B 120.0 . .
N1Y C16Y H16B 120.0 . .
C17Y N1Y C16Y 120.0 . .
C17Y N1Y Pd1Y 113.2(12) . .
C16Y N1Y Pd1Y 126.5(12) . .
C1Y C17Y N1Y 116.6(16) . .
C1Y C17Y C13Y 123.3(16) . .
N1Y C17Y C13Y 120.0 . .
C2Y Pd1Y N1Y 80.4(9) . .
C2Y Pd1Y S2Y 99.9(7) . .
N1Y Pd1Y S2Y 177.1(9) . .
C2Y Pd1Y S1Y 173.3(7) . .
N1Y Pd1Y S1Y 104.0(7) . .
S2Y Pd1Y S1Y 75.4(5) . .
C18Y S1Y Pd1Y 78.7(9) . .
C18Y S2Y Pd1Y 86.1(9) . .
O1Y C18Y S2Y 120.9(17) . .
O1Y C18Y S1Y 119.0(16) . .
S2Y C18Y S1Y 119.8(14) . .
O1Y C19Y H19E 109.5 . .
O1Y C19Y H19F 109.5 . .
H19E C19Y H19F 109.5 . .
O1Y C19Y H19G 109.5 . .
H19E C19Y H19G 109.5 . .
H19F C19Y H19G 109.5 . .
C18Y O1Y C19Y 117(2) . .
C2A C1A H1AC 109.5 . .
C2A C1A H1AB 109.5 . .
H1AC C1A H1AB 109.5 . .
C2A C1A H1AA 109.5 . .
H1AC C1A H1AA 109.5 . .
H1AB C1A H1AA 109.5 . .
N1A C2A C1A 179(3) . .
C2E C1E H1EA 109.5 . .
C2E C1E H1EB 109.5 . .
H1EA C1E H1EB 109.5 . .
C2E C1E H1EC 109.5 . .
H1EA C1E H1EC 109.5 . .
H1EB C1E H1EC 109.5 . .
N1E C2E C1E 173(4) . .
N8 Zn1 N1 102.8(3) 2_564 .
N8 Zn1 I2 108.9(2) 2_564 .
N1 Zn1 I2 108.1(2) . .
N8 Zn1 I1 109.3(2) 2_564 .
N1 Zn1 I1 109.0(2) . .
I2 Zn1 I1 117.68(5) . .
N2 Zn2 N9 103.4(3) . 4_556
N2 Zn2 I3 106.0(2) . .
N9 Zn2 I3 109.1(2) 4_556 .
N2 Zn2 I4 107.8(2) . .
N9 Zn2 I4 107.2(2) 4_556 .
I3 Zn2 I4 121.77(5) . .
N3 Zn3 N7 100.4(3) . .
N3 Zn3 I5 106.1(2) . .
N7 Zn3 I5 109.6(2) . .
N3 Zn3 I6 105.1(2) . .
N7 Zn3 I6 106.84(19) . .
I5 Zn3 I6 125.85(5) . .
N1 C1 C2 121.9(9) . .
N1 C1 H1A 119.1 . .
C2 C1 H1A 119.1 . .
C1 C2 C3 119.6(9) . .
C1 C2 H2A 120.2 . .
C3 C2 H2A 120.2 . .
C4 C3 C2 118.2(8) . .
C4 C3 C16 121.4(8) . .
C2 C3 C16 120.3(8) . .
C3 C4 C5 118.7(9) . .
C3 C4 H4A 120.7 . .
C5 C4 H4A 120.7 . .
N1 C5 C4 122.4(9) . .
N1 C5 H5A 118.8 . .
C4 C5 H5A 118.8 . .
N2 C6 C7 122.6(8) . .
N2 C6 H6A 118.7 . .
C7 C6 H6A 118.7 . .
C6 C7 C8 120.7(8) . .
C6 C7 H7A 119.7 . .
C8 C7 H7A 119.7 . .
C9 C8 C7 115.7(8) . .
C9 C8 C17 121.4(8) . .
C7 C8 C17 122.9(8) . .
C10 C9 C8 121.0(8) . .
C10 C9 H9A 119.5 . .
C8 C9 H9A 119.5 . .
N2 C10 C9 122.3(8) . .
N2 C10 H10A 118.8 . .
C9 C10 H10A 118.8 . .
N3 C11 C12 123.2(8) . .
N3 C11 H11A 118.4 . .
C12 C11 H11A 118.4 . .
C11 C12 C13 119.4(8) . .
C11 C12 H12A 120.3 . .
C13 C12 H12A 120.3 . .
C12 C13 C14 117.8(8) . .
C12 C13 C18 122.4(7) . .
C14 C13 C18 119.7(7) . .
C15 C14 C13 118.6(8) . .
C15 C14 H14A 120.7 . .
C13 C14 H14A 120.7 . .
N3 C15 C14 123.4(8) . .
N3 C15 H15A 118.3 . .
C14 C15 H15A 118.3 . .
N4 C16 N6 126.2(7) . .
N4 C16 C3 119.2(7) . .
N6 C16 C3 114.6(7) . .
N5 C17 N4 124.1(8) . .
N5 C17 C8 116.9(7) . .
N4 C17 C8 119.0(7) . .
N5 C18 N6 123.6(7) . .
N5 C18 C13 119.5(6) . .
N6 C18 C13 116.9(7) . .
N7 C19 C20 120.8(8) . .
N7 C19 H19A 119.6 . .
C20 C19 H19A 119.6 . .
C21 C20 C19 120.1(8) . .
C21 C20 H20A 120.0 . .
C19 C20 H20A 120.0 . .
C20 C21 C22 119.2(8) . .
C20 C21 C34 121.4(8) . .
C22 C21 C34 119.4(8) . .
C23 C22 C21 117.9(8) . .
C23 C22 H22A 121.1 . .
C21 C22 H22A 121.1 . .
N7 C23 C22 123.9(8) . .
N7 C23 H23A 118.1 . .
C22 C23 H23A 118.1 . .
N8 C24 C25 124.4(9) . .
N8 C24 H24A 117.8 . .
C25 C24 H24A 117.8 . .
C24 C25 C26 118.3(9) . .
C24 C25 H25A 120.8 . .
C26 C25 H25A 120.8 . .
C27 C26 C25 118.5(8) . .
C27 C26 C35 121.7(7) . .
C25 C26 C35 119.7(8) . .
C26 C27 C28 118.6(8) . .
C26 C27 H27A 120.7 . .
C28 C27 H27A 120.7 . .
N8 C28 C27 124.3(8) . .
N8 C28 H28A 117.8 . .
C27 C28 H28A 117.8 . .
N9 C29 C30 121.7(8) . .
N9 C29 H29A 119.2 . .
C30 C29 H29A 119.2 . .
C31 C30 C29 119.0(8) . .
C31 C30 H30A 120.5 . .
C29 C30 H30A 120.5 . .
C30 C31 C32 119.6(8) . .
C30 C31 C36 120.4(8) . .
C32 C31 C36 119.9(9) . .
C33 C32 C31 118.3(9) . .
C33 C32 H32A 120.8 . .
C31 C32 H32A 120.8 . .
N9 C33 C32 123.0(9) . .
N9 C33 H33A 118.5 . .
C32 C33 H33A 118.5 . .
N12 C34 N10 124.8(8) . .
N12 C34 C21 117.1(8) . .
N10 C34 C21 118.1(7) . .
N11 C35 N10 127.2(8) . .
N11 C35 C26 116.6(7) . .
N10 C35 C26 116.1(7) . .
N11 C36 N12 125.3(8) . .
N11 C36 C31 117.8(8) . .
N12 C36 C31 116.8(8) . .
C1 N1 C5 119.1(7) . .
C1 N1 Zn1 119.3(6) . .
C5 N1 Zn1 121.2(6) . .
C10 N2 C6 117.6(8) . .
C10 N2 Zn2 121.6(6) . .
C6 N2 Zn2 120.7(6) . .
C11 N3 C15 117.5(7) . .
C11 N3 Zn3 122.7(6) . .
C15 N3 Zn3 119.3(6) . .
C16 N4 C17 114.8(7) . .
C18 N5 C17 116.2(7) . .
C16 N6 C18 115.1(7) . .
C23 N7 C19 118.0(8) . .
C23 N7 Zn3 122.1(6) . .
C19 N7 Zn3 119.2(6) . .
C28 N8 C24 115.6(8) . .
C28 N8 Zn1 124.3(6) . 2_565
C24 N8 Zn1 120.1(6) . 2_565
C29 N9 C33 118.4(8) . .
C29 N9 Zn2 120.1(6) . 4_456
C33 N9 Zn2 121.0(6) . 4_456
C35 N10 C34 113.8(7) . .
C35 N11 C36 114.3(8) . .
C34 N12 C36 114.6(7) . .

loop_
_geom_bond_atom_site_label_1
_geom_bond_atom_site_label_2
_geom_bond_distance
_geom_bond_site_symmetry_2
C1X C17X 1.364(10) .
C1X C2X 1.3900 .
C1X C6X 1.3900 .
C2X C3X 1.3900 .
C2X Pd1X 2.030(8) .
C3X C4X 1.3900 .
C3X H3XA 0.9500 .
C4X C5X 1.3900 .
C4X H4XA 0.9500 .
C5X C6X 1.3900 .
C5X H5XA 0.9500 .
C6X C7X 1.526(11) .
C7X C8X 1.3900 .
C7X C12X 1.3900 .
C8X C9X 1.3900 .
C8X H8XA 0.9500 .
C9X C10X 1.3900 .
C9X H9XA 0.9500 .
C10X C11X 1.3900 .
C10X H10B 0.9500 .
C11X C12X 1.3900 .
C11X H11B 0.9500 .
C12X C13X 1.505(11) .
C13X C14X 1.3900 .
C13X C17X 1.3900 .
C14X C15X 1.3900 .
C14X H14B 0.9500 .
C15X C16X 1.3900 .
C15X H15B 0.9500 .
C16X N1X 1.3900 .
C16X H16A 0.9500 .
N1X C17X 1.3900 .
N1X Pd1X 1.996(7) .
C18X O1X 1.307(16) .
C18X S1X 1.684(16) .
C18X S2X 1.717(16) .
C19X O1X 1.425(18) .
C19X H19B 0.9800 .
C19X H19C 0.9800 .
C19X H19D 0.9800 .
Pd1X S2X 2.349(7) .
Pd1X S1X 2.418(10) .
C1B C2B 1.472(17) .
C1B H1BA 0.9800 .
C1B H1BB 0.9800 .
C1B H1BC 0.9800 .
C2B N1B 1.152(17) .
C1D C2D 1.444(16) .
C1D H1DA 0.9800 .
C1D H1DB 0.9800 .
C1D H1DC 0.9800 .
C2D N1D 1.139(16) .
C1F C2F 1.460(16) .
C1F H1FA 0.9800 .
C1F H1FB 0.9800 .
C1F H1FC 0.9800 .
C2F N1F 1.146(16) .
C1Y C17Y 1.38(2) .
C1Y C2Y 1.3900 .
C1Y C6Y 1.3900 .
C2Y C3Y 1.3900 .
C2Y Pd1Y 2.019(13) .
C3Y C4Y 1.3900 .
C3Y H3YA 0.9500 .
C4Y C5Y 1.3900 .
C4Y H4YA 0.9500 .
C5Y C6Y 1.3900 .
C5Y H5YA 0.9500 .
C6Y C7Y 1.42(2) .
C7Y C8Y 1.3900 .
C7Y C12Y 1.3900 .
C8Y C9Y 1.3900 .
C8Y H8YA 0.9500 .
C9Y C10Y 1.3900 .
C9Y H9YA 0.9500 .
C10Y C11Y 1.3900 .
C10Y H10C 0.9500 .
C11Y C12Y 1.3900 .
C11Y H11C 0.9500 .
C12Y C13Y 1.508(19) .
C13Y C14Y 1.3900 .
C13Y C17Y 1.3900 .
C14Y C15Y 1.3900 .
C14Y H14C 0.9500 .
C15Y C16Y 1.3900 .
C15Y H15C 0.9500 .
C16Y N1Y 1.3900 .
C16Y H16B 0.9500 .
N1Y C17Y 1.3900 .
N1Y Pd1Y 2.023(14) .
Pd1Y S2Y 2.299(18) .
Pd1Y S1Y 2.536(12) .
S1Y C18Y 1.716(17) .
S2Y C18Y 1.711(17) .
C18Y O1Y 1.316(17) .
C19Y O1Y 1.396(18) .
C19Y H19E 0.9800 .
C19Y H19F 0.9800 .
C19Y H19G 0.9800 .
C1A C2A 1.445(15) .
C1A H1AC 0.9800 .
C1A H1AB 0.9800 .
C1A H1AA 0.9800 .
C2A N1A 1.144(15) .
C1E C2E 1.451(17) .
C1E H1EA 0.9800 .
C1E H1EB 0.9800 .
C1E H1EC 0.9800 .
C2E N1E 1.145(16) .
Zn1 N8 2.046(7) 2_564
Zn1 N1 2.056(7) .
Zn1 I2 2.5536(13) .
Zn1 I1 2.5592(15) .
Zn2 N2 2.062(7) .
Zn2 N9 2.065(7) 4_556
Zn2 I3 2.5407(14) .
Zn2 I4 2.5646(14) .
Zn3 N3 2.068(7) .
Zn3 N7 2.070(7) .
Zn3 I5 2.5457(13) .
Zn3 I6 2.5542(13) .
C1 N1 1.324(12) .
C1 C2 1.374(12) .
C1 H1A 0.9500 .
C2 C3 1.391(12) .
C2 H2A 0.9500 .
C3 C4 1.377(13) .
C3 C16 1.495(11) .
C4 C5 1.386(13) .
C4 H4A 0.9500 .
C5 N1 1.333(13) .
C5 H5A 0.9500 .
C6 N2 1.354(11) .
C6 C7 1.362(13) .
C6 H6A 0.9500 .
C7 C8 1.399(12) .
C7 H7A 0.9500 .
C8 C9 1.385(12) .
C8 C17 1.449(12) .
C9 C10 1.382(12) .
C9 H9A 0.9500 .
C10 N2 1.331(11) .
C10 H10A 0.9500 .
C11 N3 1.333(11) .
C11 C12 1.366(12) .
C11 H11A 0.9500 .
C12 C13 1.380(11) .
C12 H12A 0.9500 .
C13 C14 1.400(11) .
C13 C18 1.473(11) .
C14 C15 1.367(12) .
C14 H14A 0.9500 .
C15 N3 1.337(11) .
C15 H15A 0.9500 .
C16 N4 1.324(11) .
C16 N6 1.329(11) .
C17 N5 1.343(10) .
C17 N4 1.345(10) .
C18 N5 1.336(10) .
C18 N6 1.350(9) .
C19 N7 1.351(11) .
C19 C20 1.393(13) .
C19 H19A 0.9500 .
C20 C21 1.354(12) .
C20 H20A 0.9500 .
C21 C22 1.394(12) .
C21 C34 1.483(12) .
C22 C23 1.364(13) .
C22 H22A 0.9500 .
C23 N7 1.337(11) .
C23 H23A 0.9500 .
C24 N8 1.325(12) .
C24 C25 1.374(14) .
C24 H24A 0.9500 .
C25 C26 1.381(12) .
C25 H25A 0.9500 .
C26 C27 1.350(13) .
C26 C35 1.512(11) .
C27 C28 1.390(12) .
C27 H27A 0.9500 .
C28 N8 1.320(11) .
C28 H28A 0.9500 .
C29 N9 1.347(11) .
C29 C30 1.385(12) .
C29 H29A 0.9500 .
C30 C31 1.378(13) .
C30 H30A 0.9500 .
C31 C32 1.390(12) .
C31 C36 1.497(12) .
C32 C33 1.364(13) .
C32 H32A 0.9500 .
C33 N9 1.353(12) .
C33 H33A 0.9500 .
C34 N12 1.336(11) .
C34 N10 1.356(11) .
C35 N11 1.324(11) .
C35 N10 1.328(11) .
C36 N11 1.327(11) .
C36 N12 1.359(12) .
N8 Zn1 2.046(7) 2_565
N9 Zn2 2.065(7) 4_456

loop_
_platon_squeeze_void_nr
_platon_squeeze_void_average_x
_platon_squeeze_void_average_y
_platon_squeeze_void_average_z
_platon_squeeze_void_volume
_platon_squeeze_void_count_electrons
_platon_squeeze_void_content
1 0.000 0.847 0.250 617 158 ' '
2 0.000 0.650 0.750 617 158 ' '
3 0.046 0.875 0.075 9 1 ' '
4 0.046 0.625 0.575 9 1 ' '
5 0.500 0.496 0.250 617 159 ' '
6 0.500 1.002 0.750 617 158 ' '
7 0.454 0.375 0.075 9 1 ' '
8 0.454 0.125 0.575 9 1 ' '
9 0.545 0.875 0.425 9 1 ' '
10 0.545 0.625 0.925 9 1 ' '
11 0.954 0.375 0.425 9 1 ' '
12 0.954 0.125 0.925 9 1 ' '
